data_2101374
loop_
_publ_author_name
'Tazi, M.'
'Meinnel, J.'
'Sanquer, M.'
'Nusimovici, M.'
'Tonnard, F.'
'Carrie, R.'

_publ_section_title
;
 Structure of 1,3,5-trichloro-2,4,6-trimethylbenzene at 150 and 297 K,
 molecular motion and reorientation
;
_journal_issue 5
_journal_name_full 'Acta Crystallographica Section B'
_journal_page_first 838
_journal_page_last 847
_journal_paper_doi 10.1107/S0108768194014394
_journal_volume 51
_journal_year 1995
_chemical_formula_sum 'C9 H9 Cl3'
_chemical_formula_weight 223.53
_space_group_IT_number 2
_space_group_name_Hall '-P 1'
_space_group_name_H-M_alt 'P -1'
_symmetry_cell_setting triclinic
_symmetry_space_group_name_Hall '-P 1'
_symmetry_space_group_name_H-M 'P -1'
_cell_angle_alpha 59.78(4)
_cell_angle_beta 66.03(3)
_cell_angle_gamma 72.69(4)
_cell_formula_units_Z 2
_cell_length_a 7.646(3)
_cell_length_b 8.789(6)
_cell_length_c 8.827(3)
_cell_volume 465.1(4)
_diffrn_radiation_type Mo
_diffrn_radiation_wavelength 0.71073
_exptl_absorpt_coefficient_mu 0.9278
_exptl_crystal_density_diffrn 1.593
_exptl_crystal_F_000 228
_cod_data_source_file pa0298.cif
_cod_data_source_block pa0298a
_cod_original_cell_volume 465.1
_cod_database_code 2101374

loop_
_space_group_symop_id
_space_group_symop_operation_xyz
1 x,y,z
2 -x,-y,-z

loop_
_atom_site_label
_atom_site_fract_x
_atom_site_fract_y
_atom_site_fract_z
_atom_site_U_iso_or_equiv
C1 .2613(3) -.1105(3) -.0705(3) ?
C2 .2574(4) -.1840(3) .1115(3) ?
C3 .2459(4) -.0636(3) .1753(3) ?
C4 .2368(3) .1196(3) .0696(3) ?
C5 .2442(4) .1791(3) -.1118(3) ?
C6 .2551(3) .0710(3) -.1885(3) ?
Cl1 .27630(10) -.25580(7) -.15747(7) ?
Cl3 .23910(10) -.14740(8) .40398(7) ?
Cl5 .23830(10) .40746(8) -.25393(8) ?
C22 .2678(4) -.3797(3) .2315(3) ?
C44 .2230(4) .2433(3) .1453(3) ?
C66 .2627(4) .1440(3) -.3857(3) ?
H2a .295(4) -.419(4) .334(3) 2
H2b .192(4) -.419(3) .255(3) 2
H2c .388(4) -.439(3) .160(3) 2
H4a .150(4) .345(3) .101(3) 2
H4b .167(4) .213(4) .242(3) 2
H4c .345(4) .279(3) .116(3) 2
H6a .377(4) .188(3) -.470(3) 2
H6b .177(4) .232(3) -.421(3) 2
H6c .225(4) .071(3) -.406(3) 2
